data_4329418
loop_
_publ_author_name
'Dabin Shi'
'Yanwei Ren'
'Huanfeng Jiang'
'Bowei Cai'
'Jiaxian Lu'

_publ_section_title
;
 Synthesis, Structures, and Properties of Two Three-Dimensional
 Metal-Organic Frameworks, Based on Concurrent Ligand Extension
;
_journal_name_full 'Inorganic Chemistry'
_journal_page_first 6498
_journal_page_last 6506
_journal_paper_doi 10.1021/ic202624e
_journal_volume 51
_journal_year 2012
_chemical_formula_sum 'C47 H43 Cu N3 O8'
_chemical_formula_weight 841.39
_chemical_name_systematic
; 
 ? 
;
_space_group_IT_number 14
_symmetry_cell_setting monoclinic
_symmetry_space_group_name_Hall '-P 2ybc'
_symmetry_space_group_name_H-M 'P 1 21/c 1'
_atom_sites_solution_hydrogens geom
_atom_sites_solution_primary direct
_atom_sites_solution_secondary difmap
_audit_creation_method SHELXL-97
_cell_angle_alpha 90.00
_cell_angle_beta 90.84(3)
_cell_angle_gamma 90.00
_cell_formula_units_Z 4
_cell_length_a 18.023(4)
_cell_length_b 18.952(4)
_cell_length_c 12.389(3)
_cell_measurement_temperature 293(2)
_cell_volume 4231.3(17)
_computing_structure_refinement 'SHELXL-97 (Sheldrick, 1997)'
_computing_structure_solution 'SHELXS-97 (Sheldrick, 1990)'
_diffrn_ambient_temperature 566(2)
_diffrn_measured_fraction_theta_full 0.967
_diffrn_measured_fraction_theta_max 0.967
_diffrn_radiation_monochromator graphite
_diffrn_radiation_source 'fine-focus sealed tube'
_diffrn_radiation_type MoK\a
_diffrn_radiation_wavelength 0.71073
_diffrn_reflns_av_R_equivalents 0.0805
_diffrn_reflns_av_sigmaI/netI 0.1923
_diffrn_reflns_limit_h_max 21
_diffrn_reflns_limit_h_min -21
_diffrn_reflns_limit_k_max 21
_diffrn_reflns_limit_k_min -22
_diffrn_reflns_limit_l_max 14
_diffrn_reflns_limit_l_min -14
_diffrn_reflns_number 28836
_diffrn_reflns_theta_full 25.01
_diffrn_reflns_theta_max 25.01
_diffrn_reflns_theta_min 2.98
_exptl_absorpt_coefficient_mu 0.573
_exptl_absorpt_correction_T_max 0.9033
_exptl_absorpt_correction_T_min 0.847
_exptl_absorpt_correction_type multi-scan
_exptl_crystal_colour blue
_exptl_crystal_density_diffrn 1.321
_exptl_crystal_description block
_exptl_crystal_F_000 1710
_exptl_crystal_size_max 0.50
_exptl_crystal_size_mid 0.20
_exptl_crystal_size_min 0.15
_refine_diff_density_max 0.439
_refine_diff_density_min -0.465
_refine_diff_density_rms 0.073
_refine_ls_extinction_method none
_refine_ls_goodness_of_fit_ref 0.998
_refine_ls_hydrogen_treatment constr
_refine_ls_matrix_type full
_refine_ls_number_parameters 538
_refine_ls_number_reflns 7217
_refine_ls_number_restraints 37
_refine_ls_restrained_S_all 0.999
_refine_ls_R_factor_all 0.1467
_refine_ls_R_factor_gt 0.0868
_refine_ls_shift/su_max 1.751
_refine_ls_shift/su_mean 0.028
_refine_ls_structure_factor_coef Fsqd
_refine_ls_weighting_details 'calc w=1/[\s^2^(Fo^2^)+(0.1648P)^2^+0.0000P] where P=(Fo^2^+2Fc^2^)/3'
_refine_ls_weighting_scheme calc
_refine_ls_wR_factor_gt 0.2317
_refine_ls_wR_factor_ref 0.2755
_reflns_number_gt 3768
_reflns_number_total 7217
_reflns_threshold_expression >2sigma(I)
_cod_data_source_file ic202624e_si_002.cif
_cod_data_source_block 1
_cod_depositor_comments
;
The following automatic conversions were performed:

'_symmetry_cell_setting' tag value 'Monoclinoc' was replaced with
'monoclinic' value as specified in the replacement file
'/home/robertas/cod-tools/perl-scripts/inputs/replacement_values.lst'.

Automatic conversion script
Id: cif_fix_values 3143 2015-03-26 13:38:13Z robertas 
;
_cod_original_cell_volume 4231.0(15)
_cod_database_code 4329418

loop_
_symmetry_equiv_pos_as_xyz
'x, y, z'
'-x, y+1/2, -z+1/2'
'-x, -y, -z'
'x, -y-1/2, z-1/2'

loop_
_atom_site_label
_atom_site_type_symbol
_atom_site_fract_x
_atom_site_fract_y
_atom_site_fract_z
_atom_site_U_iso_or_equiv
_atom_site_adp_type
_atom_site_occupancy
_atom_site_symmetry_multiplicity
_atom_site_calc_flag
_atom_site_refinement_flags
Cu1 Cu 0.01810(4) 0.44385(3) 1.05853(6) 0.0796(3) Uani 1 1 d .
N1 N 0.4152(3) 0.3173(2) 0.2464(4) 0.0883(14) Uani 1 1 d .
O3 O 0.0766(3) 0.4113(3) 0.9363(4) 0.1025(13) Uani 1 1 d .
C27 C 0.4801(3) 0.2777(3) 0.2731(5) 0.0805(15) Uani 1 1 d .
C30 C 0.6074(3) 0.1990(3) 0.3243(5) 0.0833(16) Uani 1 1 d .
C16 C 0.3321(4) 0.4076(3) 0.0114(5) 0.0920(18) Uani 1 1 d .
H16 H 0.2848 0.4193 -0.0136 0.110 Uiso 1 1 calc R
C14 C 0.4098(4) 0.3533(3) 0.1453(4) 0.0800(16) Uani 1 1 d .
C2 C 0.3454(4) 0.4048(3) 0.3492(5) 0.0899(17) Uani 1 1 d .
H2 H 0.3616 0.4401 0.3030 0.108 Uiso 1 1 calc R
C10 C 0.1300(4) 0.4276(3) 0.7627(5) 0.0938(18) Uani 1 1 d .
C7 C 0.2261(4) 0.3899(3) 0.5966(5) 0.0942(18) Uani 1 1 d .
C17 C 0.3932(4) 0.4291(3) -0.0472(5) 0.0913(18) Uani 1 1 d .
C4 C 0.2748(4) 0.3714(3) 0.5056(5) 0.0893(17) Uani 1 1 d .
C29 C 0.5796(3) 0.2488(3) 0.3947(5) 0.0881(17) Uani 1 1 d .
H29 H 0.6033 0.2558 0.4610 0.106 Uiso 1 1 calc R
C33 C 0.6771(3) 0.1611(3) 0.3504(5) 0.0874(17) Uani 1 1 d .
C12 C 0.2300(4) 0.3568(4) 0.6960(5) 0.103(2) Uani 1 1 d .
H12 H 0.2659 0.3223 0.7080 0.124 Uiso 1 1 calc R
C8 C 0.1731(4) 0.4427(4) 0.5815(6) 0.111(2) Uani 1 1 d .
H8 H 0.1687 0.4654 0.5152 0.133 Uiso 1 1 calc R
C13 C 0.0795(4) 0.4484(4) 0.8523(6) 0.0943(18) Uani 1 1 d .
C28 C 0.5175(4) 0.2886(3) 0.3690(5) 0.0909(18) Uani 1 1 d .
H28 H 0.5010 0.3227 0.4169 0.109 Uiso 1 1 calc R
C1 C 0.3677(3) 0.3359(3) 0.3328(5) 0.0832(16) Uani 1 1 d .
C31 C 0.5699(3) 0.1882(3) 0.2275(5) 0.0894(17) Uani 1 1 d .
H31 H 0.5876 0.1549 0.1791 0.107 Uiso 1 1 calc R
C20 C 0.3827(5) 0.4717(4) -0.1473(6) 0.107(2) Uani 1 1 d .
C15 C 0.3396(4) 0.3699(3) 0.1047(5) 0.0857(16) Uani 1 1 d .
H15 H 0.2976 0.3553 0.1413 0.103 Uiso 1 1 calc R
C32 C 0.5063(4) 0.2262(3) 0.2012(5) 0.0898(17) Uani 1 1 d .
H32 H 0.4812 0.2177 0.1364 0.108 Uiso 1 1 calc R
C6 C 0.3435(4) 0.2845(3) 0.4038(5) 0.0961(19) Uani 1 1 d .
H6 H 0.3570 0.2377 0.3928 0.115 Uiso 1 1 calc R
C19 C 0.4711(4) 0.3744(3) 0.0892(5) 0.0959(19) Uani 1 1 d .
H19 H 0.5184 0.3643 0.1160 0.115 Uiso 1 1 calc R
C3 C 0.2998(4) 0.4214(3) 0.4327(5) 0.0946(19) Uani 1 1 d .
H3 H 0.2849 0.4680 0.4411 0.114 Uiso 1 1 calc R
C5 C 0.2998(4) 0.3016(3) 0.4903(5) 0.0970(19) Uani 1 1 d .
H5 H 0.2867 0.2667 0.5393 0.116 Uiso 1 1 calc R
C11 C 0.1819(4) 0.3740(4) 0.7780(5) 0.105(2) Uani 1 1 d .
H11 H 0.1842 0.3497 0.8432 0.126 Uiso 1 1 calc R
C18 C 0.4623(4) 0.4112(3) -0.0085(6) 0.102(2) Uani 1 1 d .
H18 H 0.5040 0.4236 -0.0475 0.123 Uiso 1 1 calc R
O1 O 0.3846(6) 0.5826(4) -0.5204(6) 0.188(4) Uani 1 1 d .
C26 C 0.3453(10) 0.5820(5) -0.4426(10) 0.164(5) Uani 1 1 d .
C23 C 0.3588(7) 0.5465(5) -0.3394(7) 0.139(4) Uani 1 1 d .
C9 C 0.1268(4) 0.4613(4) 0.6661(6) 0.113(2) Uani 1 1 d .
H9 H 0.0929 0.4978 0.6561 0.136 Uiso 1 1 calc R
C25 C 0.4305(5) 0.4648(4) -0.2352(6) 0.125(3) Uani 1 1 d .
H25 H 0.4718 0.4356 -0.2291 0.150 Uiso 1 1 calc R
C21 C 0.3241(5) 0.5188(4) -0.1551(7) 0.135(3) Uani 1 1 d .
H21 H 0.2936 0.5262 -0.0963 0.162 Uiso 1 1 calc R
C22 C 0.3106(7) 0.5563(5) -0.2537(8) 0.151(4) Uani 1 1 d .
H22 H 0.2703 0.5867 -0.2605 0.181 Uiso 1 1 calc R
O2 O 0.2803(6) 0.6150(4) -0.4439(6) 0.199(4) Uani 1 1 d .
H2A H 0.2739 0.6343 -0.5026 0.299 Uiso 1 1 calc R
C24 C 0.4173(6) 0.5008(5) -0.3307(6) 0.137(3) Uani 1 1 d .
H24 H 0.4483 0.4939 -0.3891 0.164 Uiso 1 1 calc R
O4 O 0.0431(2) 0.5052(3) 0.8373(4) 0.1037(13) Uani 1 1 d .
C35 C 0.7566(3) 0.0592(3) 0.3417(6) 0.0903(17) Uani 1 1 d .
H35 H 0.7645 0.0133 0.3178 0.108 Uiso 1 1 calc R
C34 C 0.6905(4) 0.0926(3) 0.3167(5) 0.0938(18) Uani 1 1 d .
H34 H 0.6544 0.0687 0.2767 0.113 Uiso 1 1 calc R
C36 C 0.8114(3) 0.0928(3) 0.4017(5) 0.0886(17) Uani 1 1 d .
C38 C 0.7326(4) 0.1939(4) 0.4108(7) 0.128(3) Uani 1 1 d .
H38 H 0.7246 0.2397 0.4350 0.153 Uiso 1 1 calc R
C37 C 0.7981(4) 0.1619(4) 0.4360(7) 0.122(3) Uani 1 1 d .
H37 H 0.8341 0.1860 0.4760 0.146 Uiso 1 1 calc R
O5 O 0.1061(2) 0.4964(2) 1.1050(3) 0.0936(12) Uani 1 1 d .
O6 O -0.0726(2) 0.4083(2) 0.9921(4) 0.0974(13) Uani 1 1 d .
O7 O 0.0315(3) 0.3562(3) 1.1663(6) 0.145(2) Uani 1 1 d .
C39 C 0.1172(3) 0.5579(4) 1.0673(5) 0.0881(18) Uani 1 1 d .
C40 C 0.0651(8) 0.3384(5) 1.2416(10) 0.149(4) Uani 1 1 d .
N2 N 0.0507(10) 0.3196(8) 1.3351(12) 0.258(7) Uani 1 1 d .
C41 C 0.1468(8) 0.3262(11) 1.221(2) 0.386(17) Uani 1 1 d .
H41A H 0.1644 0.2880 1.2655 0.579 Uiso 1 1 calc R
H41B H 0.1742 0.3683 1.2386 0.579 Uiso 1 1 calc R
H41C H 0.1536 0.3147 1.1465 0.579 Uiso 1 1 calc R
C42 C -0.0093(13) 0.3471(17) 1.3983(19) 0.397(17) Uani 1 1 d .
H42A H 0.0013 0.3394 1.4735 0.596 Uiso 1 1 calc R
H42B H -0.0545 0.3233 1.3785 0.596 Uiso 1 1 calc R
H42C H -0.0146 0.3967 1.3849 0.596 Uiso 1 1 calc R
C43 C 0.0846(13) 0.2810(9) 1.4257(14) 0.328(12) Uani 1 1 d .
H43A H 0.0696 0.2324 1.4225 0.492 Uiso 1 1 calc R
H43B H 0.0687 0.3013 1.4925 0.492 Uiso 1 1 calc R
H43C H 0.1376 0.2839 1.4215 0.492 Uiso 1 1 calc R
O8 O 0.2217(9) 0.6811(7) 0.3879(7) 0.299(8) Uani 1 1 d D
N3 N 0.1246(19) 0.655(2) 0.345(3) 2.0(2) Uani 1 1 d DU
C45 C 0.169(2) 0.7744(14) 0.2962(17) 0.47(2) Uani 1 1 d DU
H45A H 0.1559 0.7746 0.2206 0.701 Uiso 1 1 calc R
H45B H 0.2184 0.7910 0.3063 0.701 Uiso 1 1 calc R
H45C H 0.1351 0.8047 0.3341 0.701 Uiso 1 1 calc R
C46 C 0.0577(15) 0.6814(11) 0.2879(18) 0.402(18) Uani 1 1 d DU
H46A H 0.0485 0.7294 0.3086 0.603 Uiso 1 1 calc R
H46B H 0.0159 0.6527 0.3063 0.603 Uiso 1 1 calc R
H46C H 0.0653 0.6792 0.2114 0.603 Uiso 1 1 calc R
C47 C 0.1044(13) 0.581(2) 0.3654(13) 0.55(4) Uani 1 1 d DU
H47A H 0.0588 0.5705 0.3279 0.822 Uiso 1 1 calc R
H47B H 0.0982 0.5740 0.4414 0.822 Uiso 1 1 calc R
H47C H 0.1430 0.5509 0.3398 0.822 Uiso 1 1 calc R
C44 C 0.1621(11) 0.6985(13) 0.3405(12) 0.257(8) Uani 1 1 d DU

loop_
_atom_site_aniso_label
_atom_site_aniso_U_11
_atom_site_aniso_U_22
_atom_site_aniso_U_33
_atom_site_aniso_U_23
_atom_site_aniso_U_13
_atom_site_aniso_U_12
Cu1 0.0809(5) 0.0809(5) 0.0777(5) -0.0002(3) 0.0197(4) -0.0051(3)
N1 0.105(4) 0.088(3) 0.072(3) 0.009(2) 0.024(3) 0.028(3)
O3 0.108(3) 0.112(3) 0.088(3) -0.003(3) 0.036(3) 0.009(2)
C27 0.091(4) 0.084(4) 0.067(4) 0.006(3) 0.026(3) 0.011(3)
C30 0.091(4) 0.075(4) 0.084(4) -0.007(3) 0.015(4) 0.011(3)
C16 0.110(5) 0.089(4) 0.077(4) 0.002(3) 0.005(4) 0.009(3)
C14 0.104(5) 0.073(3) 0.064(3) 0.002(3) 0.026(3) 0.018(3)
C2 0.121(5) 0.076(4) 0.074(4) 0.004(3) 0.028(4) 0.008(3)
C10 0.108(5) 0.101(4) 0.073(4) -0.008(3) 0.028(4) 0.007(4)
C7 0.100(5) 0.101(4) 0.082(4) -0.004(3) 0.029(4) 0.015(4)
C17 0.122(6) 0.088(4) 0.065(4) 0.013(3) 0.022(4) 0.015(4)
C4 0.101(4) 0.096(4) 0.072(4) 0.002(3) 0.025(3) 0.019(3)
C29 0.093(4) 0.090(4) 0.081(4) -0.001(3) 0.007(3) 0.014(3)
C33 0.082(4) 0.081(4) 0.100(4) -0.006(3) 0.014(4) 0.013(3)
C12 0.113(5) 0.122(5) 0.077(4) 0.007(4) 0.029(4) 0.026(4)
C8 0.138(6) 0.113(5) 0.083(4) 0.009(4) 0.033(4) 0.032(4)
C13 0.096(5) 0.102(5) 0.085(5) -0.019(4) 0.025(4) 0.001(4)
C28 0.112(5) 0.084(4) 0.077(4) -0.012(3) 0.026(4) 0.015(3)
C1 0.096(4) 0.080(4) 0.073(4) 0.002(3) 0.021(3) 0.018(3)
C31 0.096(4) 0.082(4) 0.091(4) -0.010(3) 0.016(4) 0.020(3)
C20 0.147(6) 0.079(4) 0.095(5) 0.008(3) 0.012(5) 0.004(4)
C15 0.098(5) 0.079(4) 0.080(4) 0.001(3) 0.011(4) -0.001(3)
C32 0.115(5) 0.089(4) 0.066(3) -0.004(3) 0.017(3) 0.021(3)
C6 0.115(5) 0.081(4) 0.093(4) 0.018(3) 0.041(4) 0.030(3)
C19 0.104(5) 0.099(4) 0.086(4) 0.016(3) 0.017(4) 0.015(3)
C3 0.126(5) 0.078(4) 0.081(4) -0.004(3) 0.031(4) 0.013(3)
C5 0.118(5) 0.086(4) 0.088(4) 0.022(3) 0.039(4) 0.025(3)
C11 0.104(5) 0.133(6) 0.077(4) 0.009(4) 0.027(4) 0.012(4)
C18 0.130(6) 0.089(4) 0.088(4) 0.017(4) 0.030(4) 0.008(4)
O1 0.331(12) 0.152(5) 0.081(4) 0.025(4) 0.006(6) -0.059(6)
C26 0.278(16) 0.090(6) 0.123(9) 0.023(6) -0.054(11) -0.025(8)
C23 0.230(12) 0.111(6) 0.075(5) 0.023(5) -0.016(7) -0.041(7)
C9 0.118(6) 0.127(6) 0.095(5) 0.001(4) 0.036(5) 0.022(4)
C25 0.171(8) 0.118(5) 0.086(5) 0.019(4) 0.033(5) 0.009(5)
C21 0.194(9) 0.109(6) 0.104(6) 0.019(4) 0.009(6) 0.021(6)
C22 0.211(11) 0.124(7) 0.116(7) 0.036(5) -0.024(8) 0.012(6)
O2 0.327(11) 0.138(6) 0.131(6) 0.054(4) -0.070(7) -0.028(6)
C24 0.207(10) 0.109(6) 0.095(6) 0.016(5) 0.022(6) -0.005(6)
O4 0.104(3) 0.120(4) 0.088(3) -0.001(3) 0.037(3) 0.009(3)
C35 0.089(4) 0.072(4) 0.110(5) -0.007(3) 0.015(4) 0.006(3)
C34 0.093(4) 0.083(4) 0.106(5) -0.014(3) 0.002(4) 0.005(3)
C36 0.084(4) 0.090(4) 0.092(4) 0.000(3) 0.013(4) 0.006(3)
C38 0.122(6) 0.093(5) 0.168(8) -0.044(5) -0.029(6) 0.033(4)
C37 0.106(5) 0.095(5) 0.164(7) -0.034(5) -0.028(5) 0.021(4)
O5 0.092(3) 0.086(3) 0.103(3) 0.007(2) 0.002(2) -0.016(2)
O6 0.091(3) 0.100(3) 0.101(3) 0.014(2) -0.002(3) -0.007(2)
O7 0.150(5) 0.138(5) 0.147(5) 0.067(4) -0.021(4) -0.017(4)
C39 0.079(4) 0.101(5) 0.085(4) -0.017(4) 0.020(4) -0.017(4)
C40 0.208(12) 0.109(6) 0.132(8) 0.027(6) 0.030(8) 0.001(6)
N2 0.297(17) 0.299(16) 0.178(11) 0.066(11) 0.038(12) 0.133(13)
C41 0.123(10) 0.36(3) 0.68(5) 0.13(3) -0.023(18) 0.062(13)
C42 0.31(3) 0.53(4) 0.35(3) -0.12(3) 0.06(3) 0.10(3)
C43 0.47(3) 0.246(18) 0.263(18) 0.076(15) -0.15(2) 0.036(19)
O8 0.458(19) 0.303(13) 0.137(6) 0.010(7) -0.006(10) 0.190(14)
N3 2.0(2) 2.0(2) 2.0(2) -0.001(10) 0.032(11) -0.001(10)
C45 0.85(7) 0.33(3) 0.23(2) -0.01(2) 0.18(3) -0.02(4)
C46 0.54(4) 0.33(3) 0.34(3) -0.16(2) 0.22(3) -0.17(3)
C47 0.32(3) 1.20(11) 0.120(13) 0.00(3) 0.037(16) 0.30(5)
C44 0.274(11) 0.260(11) 0.237(11) -0.004(9) 0.027(9) 0.040(9)

loop_
_atom_type_symbol
_atom_type_description
_atom_type_scat_dispersion_real
_atom_type_scat_dispersion_imag
_atom_type_scat_source
C C 0.0033 0.0016 'International Tables Vol C Tables 4.2.6.8 and 6.1.1.4'
H H 0.0000 0.0000 'International Tables Vol C Tables 4.2.6.8 and 6.1.1.4'
N N 0.0061 0.0033 'International Tables Vol C Tables 4.2.6.8 and 6.1.1.4'
O O 0.0106 0.0060 'International Tables Vol C Tables 4.2.6.8 and 6.1.1.4'
Cu Cu 0.3201 1.2651 'International Tables Vol C Tables 4.2.6.8 and 6.1.1.4'

loop_
_geom_angle_atom_site_label_1
_geom_angle_atom_site_label_2
_geom_angle_atom_site_label_3
_geom_angle
_geom_angle_site_symmetry_1
_geom_angle_site_symmetry_3
O6 Cu1 O5 167.97(18) . .
O6 Cu1 O3 91.3(2) . .
O5 Cu1 O3 86.80(19) . .
O6 Cu1 O4 88.4(2) . 3_567
O5 Cu1 O4 91.01(19) . 3_567
O3 Cu1 O4 167.8(2) . 3_567
O6 Cu1 O7 94.7(2) . .
O5 Cu1 O7 97.4(2) . .
O3 Cu1 O7 100.4(2) . .
O4 Cu1 O7 91.8(2) 3_567 .
O6 Cu1 Cu1 81.25(13) . 3_567
O5 Cu1 Cu1 86.81(13) . 3_567
O3 Cu1 Cu1 87.75(15) . 3_567
O4 Cu1 Cu1 80.14(15) 3_567 3_567
O7 Cu1 Cu1 170.99(19) . 3_567
C1 N1 C27 117.2(4) . .
C1 N1 C14 120.4(4) . .
C27 N1 C14 120.0(5) . .
C13 O3 Cu1 119.6(4) . .
C28 C27 C32 119.1(5) . .
C28 C27 N1 120.9(5) . .
C32 C27 N1 120.0(5) . .
C31 C30 C29 118.0(5) . .
C31 C30 C33 121.4(5) . .
C29 C30 C33 120.5(6) . .
C15 C16 C17 121.8(6) . .
C19 C14 C15 119.0(5) . .
C19 C14 N1 122.5(6) . .
C15 C14 N1 118.4(6) . .
C3 C2 C1 120.4(6) . .
C9 C10 C11 119.0(7) . .
C9 C10 C13 120.7(7) . .
C11 C10 C13 120.3(6) . .
C12 C7 C8 118.1(6) . .
C12 C7 C4 123.1(6) . .
C8 C7 C4 118.7(6) . .
C18 C17 C16 117.9(6) . .
C18 C17 C20 122.0(7) . .
C16 C17 C20 120.1(7) . .
C3 C4 C5 116.4(6) . .
C3 C4 C7 122.3(6) . .
C5 C4 C7 121.2(6) . .
C28 C29 C30 121.8(6) . .
C38 C33 C34 117.0(6) . .
C38 C33 C30 120.3(5) . .
C34 C33 C30 122.7(6) . .
C7 C12 C11 121.5(6) . .
C7 C8 C9 119.8(7) . .
O3 C13 O4 124.5(6) . .
O3 C13 C10 119.9(7) . .
O4 C13 C10 115.5(7) . .
C27 C28 C29 120.2(5) . .
C2 C1 C6 118.5(6) . .
C2 C1 N1 121.5(5) . .
C6 C1 N1 120.0(5) . .
C30 C31 C32 121.2(5) . .
C21 C20 C25 118.7(7) . .
C21 C20 C17 119.7(7) . .
C25 C20 C17 121.6(7) . .
C16 C15 C14 120.3(6) . .
C31 C32 C27 119.7(6) . .
C5 C6 C1 121.1(6) . .
C14 C19 C18 119.9(6) . .
C2 C3 C4 122.7(6) . .
C6 C5 C4 120.9(6) . .
C12 C11 C10 119.9(6) . .
C17 C18 C19 121.0(7) . .
O1 C26 O2 121.0(11) . .
O1 C26 C23 127.7(16) . .
O2 C26 C23 111.3(15) . .
C24 C23 C22 120.8(8) . .
C24 C23 C26 118.6(12) . .
C22 C23 C26 120.4(13) . .
C10 C9 C8 121.6(7) . .
C24 C25 C20 121.2(9) . .
C20 C21 C22 120.0(9) . .
C23 C22 C21 119.0(9) . .
C23 C24 C25 120.1(9) . .
C13 O4 Cu1 127.8(4) . 3_567
C34 C35 C36 121.1(5) . .
C35 C34 C33 121.1(6) . .
C35 C36 C37 118.0(6) . .
C35 C36 C39 122.7(6) . 2_646
C37 C36 C39 119.2(6) . 2_646
C37 C38 C33 122.8(6) . .
C38 C37 C36 120.0(6) . .
C39 O5 Cu1 119.3(4) . .
C39 O6 Cu1 126.7(4) 3_567 .
C40 O7 Cu1 141.4(7) . .
O6 C39 O5 125.5(6) 3_567 .
O6 C39 C36 117.7(6) 3_567 2_656
O5 C39 C36 116.8(6) . 2_656
O7 C40 N2 136.2(15) . .
O7 C40 C41 114.2(14) . .
N2 C40 C41 109.2(16) . .
C40 N2 C42 124.8(17) . .
C40 N2 C43 140.1(18) . .
C42 N2 C43 94.1(16) . .
C44 N3 C47 155(4) . .
C44 N3 C46 103(4) . .
C47 N3 C46 101.4(18) . .
N3 C44 O8 108(3) . .
N3 C44 C45 142(3) . .
O8 C44 C45 110(2) . .

loop_
_geom_bond_atom_site_label_1
_geom_bond_atom_site_label_2
_geom_bond_distance
_geom_bond_site_symmetry_2
Cu1 O6 1.941(4) .
Cu1 O5 1.953(4) .
Cu1 O3 1.958(5) .
Cu1 O4 1.964(4) 3_567
Cu1 O7 2.142(6) .
Cu1 Cu1 2.6515(14) 3_567
N1 C1 1.425(7) .
N1 C27 1.424(7) .
N1 C14 1.428(7) .
O3 C13 1.257(8) .
C27 C28 1.374(8) .
C27 C32 1.408(8) .
C30 C31 1.383(8) .
C30 C29 1.385(8) .
C30 C33 1.478(8) .
C16 C15 1.363(8) .
C16 C17 1.389(9) .
C14 C19 1.374(8) .
C14 C15 1.391(8) .
C2 C3 1.369(8) .
C2 C1 1.382(8) .
C10 C9 1.357(9) .
C10 C11 1.392(9) .
C10 C13 1.498(9) .
C7 C12 1.383(9) .
C7 C8 1.393(9) .
C7 C4 1.481(8) .
C17 C18 1.371(9) .
C17 C20 1.490(9) .
C4 C3 1.388(9) .
C4 C5 1.412(8) .
C29 C28 1.381(8) .
C33 C38 1.387(9) .
C33 C34 1.386(8) .
C12 C11 1.385(9) .
C8 C9 1.395(9) .
C13 O4 1.273(8) .
C1 C6 1.386(8) .
C31 C32 1.388(8) .
C20 C21 1.386(11) .
C20 C25 1.404(10) .
C6 C5 1.378(8) .
C19 C18 1.404(8) .
O1 C26 1.204(17) .
C26 O2 1.327(17) .
C26 C23 1.462(13) .
C23 C24 1.367(13) .
C23 C22 1.394(13) .
C25 C24 1.383(11) .
C21 C22 1.430(11) .
O4 Cu1 1.964(4) 3_567
C35 C34 1.381(8) .
C35 C36 1.383(8) .
C36 C37 1.398(9) .
C36 C39 1.492(8) 2_646
C38 C37 1.360(9) .
O5 C39 1.272(7) .
O6 C39 1.257(7) 3_567
O7 C40 1.155(12) .
C39 O6 1.257(7) 3_567
C39 C36 1.492(8) 2_656
C40 N2 1.244(15) .
C40 C41 1.515(18) .
N2 C42 1.44(2) .
N2 C43 1.466(17) .
O8 C44 1.259(15) .
N3 C44 1.06(5) .
N3 C47 1.47(2) .
N3 C46 1.48(2) .
C45 C44 1.545(16) .
